data_7019055
loop_
_publ_author_name
'Wright, Brian D.'
'Shah, Parth N.'
'McDonald, Lucas J.'
'Shaeffer, Michael L.'
'Wagers, Patrick O.'
'Panzner, Matthew J.'
'Smolen, Justin'
'Tagaev, Jasur'
'Tessier, Claire A.'
'Cannon, Carolyn L.'
'Youngs, Wiley J.'

_publ_section_title
;
 Synthesis, characterization, and antimicrobial activity of silver carbene
 complexes derived from 4,5,6,7-tetrachlorobenzimidazole against
 antibiotic resistant bacteria.
;
_journal_issue 21
_journal_name_full 'Dalton transactions (Cambridge, England : 2003)'
_journal_page_first 6500
_journal_page_last 6506
_journal_paper_doi 10.1039/c2dt00055e
_journal_volume 41
_journal_year 2012
_chemical_formula_moiety 'C18 H10 Cl4 N2'
_chemical_formula_sum 'C18 H10 Cl4 N2'
_chemical_formula_weight 396.08
_chemical_name_systematic
;
?
;
_space_group_IT_number 2
_symmetry_cell_setting triclinic
_symmetry_space_group_name_Hall '-P 1'
_symmetry_space_group_name_H-M 'P -1'
_atom_sites_solution_hydrogens geom
_atom_sites_solution_primary direct
_atom_sites_solution_secondary difmap
_audit_creation_method SHELXL-97
_cell_angle_alpha 84.139(16)
_cell_angle_beta 87.926(16)
_cell_angle_gamma 83.410(16)
_cell_formula_units_Z 2
_cell_length_a 4.979(5)
_cell_length_b 12.523(13)
_cell_length_c 13.184(13)
_cell_measurement_reflns_used 2178
_cell_measurement_temperature 100(2)
_cell_measurement_theta_max 27.55
_cell_measurement_theta_min 2.37
_cell_volume 812.1(14)
_computing_cell_refinement 'Bruker SAINT'
_computing_data_collection 'Bruker SMART'
_computing_data_reduction 'Bruker SAINT'
_computing_molecular_graphics 'Bruker SHELXTL'
_computing_publication_material 'Bruker SHELXTL'
_computing_structure_refinement 'SHELXL-97 (Sheldrick, 1997)'
_computing_structure_solution 'SHELXS-97 (Sheldrick, 1990)'
_diffrn_ambient_temperature 100(2)
_diffrn_measured_fraction_theta_full 0.961
_diffrn_measured_fraction_theta_max 0.961
_diffrn_measurement_device_type 'CCD area detector'
_diffrn_measurement_method 'phi and omega scans'
_diffrn_radiation_monochromator graphite
_diffrn_radiation_source 'fine-focus sealed tube'
_diffrn_radiation_type MoK\a
_diffrn_radiation_wavelength 0.71073
_diffrn_reflns_av_R_equivalents 0.0531
_diffrn_reflns_av_sigmaI/netI 0.0846
_diffrn_reflns_limit_h_max 6
_diffrn_reflns_limit_h_min -6
_diffrn_reflns_limit_k_max 15
_diffrn_reflns_limit_k_min -15
_diffrn_reflns_limit_l_max 16
_diffrn_reflns_limit_l_min -16
_diffrn_reflns_number 6080
_diffrn_reflns_theta_full 26.30
_diffrn_reflns_theta_max 26.30
_diffrn_reflns_theta_min 1.55
_exptl_absorpt_coefficient_mu 0.730
_exptl_absorpt_correction_T_max 0.9520
_exptl_absorpt_correction_T_min 0.7729
_exptl_absorpt_correction_type multi-scan
_exptl_absorpt_process_details SADABS
_exptl_crystal_colour colorless
_exptl_crystal_density_diffrn 1.620
_exptl_crystal_density_method 'not measured'
_exptl_crystal_description plate
_exptl_crystal_F_000 400
_exptl_crystal_size_max 0.37
_exptl_crystal_size_mid 0.07
_exptl_crystal_size_min 0.07
_refine_diff_density_max 0.667
_refine_diff_density_min -0.587
_refine_diff_density_rms 0.114
_refine_ls_extinction_method none
_refine_ls_goodness_of_fit_ref 0.937
_refine_ls_hydrogen_treatment constr
_refine_ls_matrix_type full
_refine_ls_number_parameters 217
_refine_ls_number_reflns 3170
_refine_ls_number_restraints 0
_refine_ls_restrained_S_all 0.937
_refine_ls_R_factor_all 0.0830
_refine_ls_R_factor_gt 0.0596
_refine_ls_shift/su_max 0.013
_refine_ls_shift/su_mean 0.002
_refine_ls_structure_factor_coef Fsqd
_refine_ls_weighting_details 'calc w=1/[\s^2^(Fo^2^)+(0.0914P)^2^+0.0000P] where P=(Fo^2^+2Fc^2^)/3'
_refine_ls_weighting_scheme calc
_refine_ls_wR_factor_gt 0.1484
_refine_ls_wR_factor_ref 0.1622
_reflns_number_gt 2215
_reflns_number_total 3170
_reflns_threshold_expression >2sigma(I)
_cod_data_source_file c2dt00055e.txt
_cod_data_source_block bw2
_cod_depositor_comments
;
The following automatic conversions were performed:

'_symmetry_cell_setting' value 'Triclinic' changed to 'triclinic'
according to /home/saulius/struct/CIF-dictionaries/cif_core.dic
dictionary named 'cif_core.dic' version 2.4.1 from
2010-06-29.

'_refine_ls_hydrogen_treatment' value 'Constr' changed
to 'constr' according to
/home/saulius/struct/CIF-dictionaries/cif_core.dic dictionary named
'cif_core.dic' version 2.4.1 from 2010-06-29.

Automatic conversion script
Id: cif_fix_values 1715 2011-07-08 13:25:40Z adriana 
;
_cod_original_sg_symbol_H-M 'P-1 '
_cod_database_code 7019055

loop_
_symmetry_equiv_pos_as_xyz
'x, y, z'
'-x, -y, -z'

loop_
_atom_site_label
_atom_site_type_symbol
_atom_site_fract_x
_atom_site_fract_y
_atom_site_fract_z
_atom_site_U_iso_or_equiv
_atom_site_adp_type
_atom_site_occupancy
_atom_site_symmetry_multiplicity
_atom_site_calc_flag
_atom_site_refinement_flags
Cl1 Cl 0.17638(18) 0.17961(8) 0.90724(7) 0.0327(3) Uani 1 1 d .
Cl2 Cl 0.21324(18) 0.01819(8) 1.10198(7) 0.0331(3) Uani 1 1 d .
Cl3 Cl 0.59118(19) 0.04523(8) 1.27840(7) 0.0346(3) Uani 1 1 d .
Cl4 Cl 0.91900(18) 0.24842(9) 1.26794(6) 0.0333(3) Uani 1 1 d .
N1 N 0.5764(6) 0.3697(3) 0.9268(2) 0.0269(7) Uani 1 1 d .
N2 N 0.8411(6) 0.3891(3) 1.0587(2) 0.0279(7) Uani 1 1 d .
C1 C 0.5370(6) 0.2850(3) 0.9997(3) 0.0241(8) Uani 1 1 d .
C2 C 0.3821(7) 0.1988(3) 1.0057(3) 0.0268(8) Uani 1 1 d .
C3 C 0.3998(7) 0.1268(3) 1.0929(3) 0.0272(8) Uani 1 1 d .
C4 C 0.5666(7) 0.1409(3) 1.1743(3) 0.0271(8) Uani 1 1 d .
C5 C 0.7160(7) 0.2274(3) 1.1693(3) 0.0271(8) Uani 1 1 d .
C6 C 0.7033(7) 0.2999(3) 1.0817(3) 0.0255(8) Uani 1 1 d .
C7 C 0.7590(7) 0.4275(3) 0.9667(3) 0.0290(8) Uani 1 1 d .
H7 H 0.8210 0.4901 0.9309 0.035 Uiso 1 1 calc R
C8 C 0.4660(7) 0.3974(3) 0.8239(3) 0.0320(9) Uani 1 1 d .
H8A H 0.3961 0.4750 0.8155 0.038 Uiso 1 1 calc R
H8B H 0.3133 0.3550 0.8162 0.038 Uiso 1 1 calc R
C9 C 0.6796(7) 0.3743(3) 0.7421(3) 0.0314(9) Uani 1 1 d .
C10 C 0.7317(7) 0.2749(4) 0.7086(3) 0.0369(10) Uani 1 1 d .
H10 H 0.6305 0.2185 0.7363 0.044 Uiso 1 1 calc R
C11 C 0.9386(8) 0.2537(4) 0.6315(3) 0.0364(10) Uani 1 1 d .
C12 C 0.9914(8) 0.1526(4) 0.5944(3) 0.0422(11) Uani 1 1 d .
H12 H 0.8919 0.0951 0.6204 0.051 Uiso 1 1 calc R
C13 C 1.1883(8) 0.1370(4) 0.5199(3) 0.0451(11) Uani 1 1 d .
H13 H 1.2230 0.0680 0.4951 0.054 Uiso 1 1 calc R
C14 C 1.3398(8) 0.2199(4) 0.4795(3) 0.0427(11) Uani 1 1 d .
H14 H 1.4751 0.2069 0.4281 0.051 Uiso 1 1 calc R
C15 C 1.2917(8) 0.3190(4) 0.5142(3) 0.0456(11) Uani 1 1 d .
H15 H 1.3956 0.3749 0.4874 0.055 Uiso 1 1 calc R
C16 C 1.0837(8) 0.3404(4) 0.5917(3) 0.0348(10) Uani 1 1 d .
C17 C 1.0263(8) 0.4420(4) 0.6272(3) 0.0414(11) Uani 1 1 d .
H17 H 1.1261 0.4994 0.6007 0.050 Uiso 1 1 calc R
C18 C 0.8272(8) 0.4596(4) 0.6998(3) 0.0404(10) Uani 1 1 d .
H18 H 0.7872 0.5295 0.7223 0.048 Uiso 1 1 calc R

loop_
_atom_site_aniso_label
_atom_site_aniso_U_11
_atom_site_aniso_U_22
_atom_site_aniso_U_33
_atom_site_aniso_U_23
_atom_site_aniso_U_13
_atom_site_aniso_U_12
Cl1 0.0299(5) 0.0392(6) 0.0313(5) -0.0119(4) -0.0094(4) -0.0030(4)
Cl2 0.0305(5) 0.0328(6) 0.0377(5) -0.0098(4) -0.0025(4) -0.0046(4)
Cl3 0.0384(5) 0.0372(6) 0.0277(5) -0.0029(4) -0.0033(4) -0.0017(4)
Cl4 0.0328(5) 0.0445(7) 0.0242(5) -0.0098(4) -0.0080(3) -0.0031(4)
N1 0.0277(15) 0.0298(19) 0.0238(15) -0.0069(14) -0.0046(12) -0.0004(13)
N2 0.0273(15) 0.0304(19) 0.0270(16) -0.0084(14) -0.0033(12) -0.0013(13)
C1 0.0223(16) 0.026(2) 0.0240(17) -0.0067(15) -0.0038(13) 0.0023(14)
C2 0.0212(17) 0.034(2) 0.0271(18) -0.0138(17) -0.0049(14) 0.0022(15)
C3 0.0228(17) 0.029(2) 0.0293(19) -0.0106(17) -0.0003(14) 0.0061(15)
C4 0.0234(17) 0.033(2) 0.0246(18) -0.0054(16) -0.0004(14) 0.0017(16)
C5 0.0223(17) 0.034(2) 0.0254(18) -0.0129(16) -0.0056(14) 0.0052(15)
C6 0.0221(17) 0.031(2) 0.0238(17) -0.0126(16) -0.0025(13) 0.0031(15)
C7 0.0295(18) 0.032(2) 0.0270(18) -0.0086(17) -0.0031(14) -0.0026(16)
C8 0.0302(19) 0.042(3) 0.0244(18) -0.0074(17) -0.0092(15) 0.0018(17)
C9 0.0294(19) 0.040(3) 0.0237(18) -0.0042(17) -0.0076(14) 0.0027(17)
C10 0.032(2) 0.050(3) 0.029(2) -0.0079(19) -0.0097(16) 0.0008(18)
C11 0.036(2) 0.045(3) 0.028(2) -0.0046(19) -0.0133(16) 0.0010(19)
C12 0.043(2) 0.048(3) 0.034(2) -0.009(2) -0.0095(18) 0.006(2)
C13 0.045(2) 0.058(3) 0.030(2) -0.008(2) -0.0056(18) 0.011(2)
C14 0.036(2) 0.066(3) 0.0249(19) -0.012(2) -0.0051(16) 0.011(2)
C15 0.040(2) 0.062(3) 0.034(2) -0.002(2) -0.0130(18) -0.001(2)
C16 0.034(2) 0.047(3) 0.0235(18) -0.0069(18) -0.0121(15) 0.0020(18)
C17 0.042(2) 0.049(3) 0.033(2) -0.003(2) -0.0105(18) -0.006(2)
C18 0.040(2) 0.051(3) 0.030(2) -0.007(2) -0.0117(17) 0.001(2)

loop_
_atom_type_symbol
_atom_type_description
_atom_type_scat_dispersion_real
_atom_type_scat_dispersion_imag
_atom_type_scat_source
C C 0.0033 0.0016 'International Tables Vol C Tables 4.2.6.8 and 6.1.1.4'
H H 0.0000 0.0000 'International Tables Vol C Tables 4.2.6.8 and 6.1.1.4'
N N 0.0061 0.0033 'International Tables Vol C Tables 4.2.6.8 and 6.1.1.4'
Cl Cl 0.1484 0.1585 'International Tables Vol C Tables 4.2.6.8 and 6.1.1.4'

loop_
_geom_angle_atom_site_label_1
_geom_angle_atom_site_label_2
_geom_angle_atom_site_label_3
_geom_angle
C7 N1 C1 106.1(3)
C7 N1 C8 123.1(3)
C1 N1 C8 130.8(3)
C7 N2 C6 103.7(3)
N1 C1 C2 134.5(3)
N1 C1 C6 104.6(3)
C2 C1 C6 121.0(3)
C3 C2 C1 117.8(3)
C3 C2 Cl1 120.4(3)
C1 C2 Cl1 121.8(3)
C2 C3 C4 121.4(4)
C2 C3 Cl2 118.9(3)
C4 C3 Cl2 119.7(3)
C5 C4 C3 120.8(3)
C5 C4 Cl3 120.0(3)
C3 C4 Cl3 119.1(3)
C4 C5 C6 118.6(3)
C4 C5 Cl4 122.2(3)
C6 C5 Cl4 119.2(3)
N2 C6 C5 128.6(3)
N2 C6 C1 111.0(3)
C5 C6 C1 120.4(3)
N2 C7 N1 114.6(4)
N1 C8 C9 111.3(3)
C10 C9 C18 119.9(4)
C10 C9 C8 121.6(4)
C18 C9 C8 118.5(4)
C9 C10 C11 120.9(4)
C12 C11 C16 120.4(4)
C12 C11 C10 121.9(4)
C16 C11 C10 117.7(4)
C13 C12 C11 119.6(4)
C12 C13 C14 121.9(5)
C15 C14 C13 119.6(4)
C14 C15 C16 120.8(4)
C17 C16 C11 120.4(4)
C17 C16 C15 121.9(4)
C11 C16 C15 117.7(4)
C18 C17 C16 120.4(4)
C17 C18 C9 120.7(4)

loop_
_geom_bond_atom_site_label_1
_geom_bond_atom_site_label_2
_geom_bond_distance
Cl1 C2 1.735(4)
Cl2 C3 1.725(4)
Cl3 C4 1.725(4)
Cl4 C5 1.735(4)
N1 C7 1.375(5)
N1 C1 1.384(5)
N1 C8 1.475(4)
N2 C7 1.320(5)
N2 C6 1.380(5)
C1 C2 1.391(5)
C1 C6 1.425(5)
C2 C3 1.386(5)
C3 C4 1.418(5)
C4 C5 1.377(5)
C5 C6 1.393(5)
C8 C9 1.513(5)
C9 C10 1.357(6)
C9 C18 1.421(6)
C10 C11 1.443(5)
C11 C12 1.397(6)
C11 C16 1.418(6)
C12 C13 1.374(5)
C13 C14 1.404(7)
C14 C15 1.359(7)
C15 C16 1.451(6)
C16 C17 1.396(6)
C17 C18 1.369(6)
